data_2006423
loop_
_publ_author_name
'Kolev, Tsonko'
.
'Glavcheva, Zornitza'
.
'Stahl, Rainer'
.
'Preut, Hans'
.
'Bleckmann, Paul'
.
'Radomirska, Valentina'
.

_publ_section_title
;
 Aminoguanidinium Squarate
;
_journal_issue 8
_journal_name_full 'Acta Crystallographica Section C'
_journal_page_first IUC9700010
_journal_paper_doi 10.1107/S0108270197099460
_journal_volume 53
_journal_year 1997
_chemical_formula_moiety '2(C1 H7 N4 1+), C4 O4 2-'
_chemical_formula_sum 'C6 H14 N8 O4'
_chemical_formula_weight 262.25
_chemical_name_systematic
;
 ?
;
_space_group_IT_number 14
_symmetry_cell_setting monoclinic
_symmetry_space_group_name_Hall '-P 2yn'
_symmetry_space_group_name_H-M 'P 1 21/n 1'
_audit_creation_method SHELXL
_cell_angle_alpha 90.00
_cell_angle_beta 90.73(3)
_cell_angle_gamma 90.00
_cell_formula_units_Z 2
_cell_length_a 4.0930(10)
_cell_length_b 11.438(2)
_cell_length_c 12.365(2)
_cell_measurement_reflns_used 24
_cell_measurement_temperature 293(2)
_cell_measurement_theta_max 11.1
_cell_measurement_theta_min 9.7
_cell_volume 578.8(2)
_computing_cell_refinement 'SDP (Frenz, 1978)'
_computing_data_collection 'SDP (Frenz, 1978)'
_computing_data_reduction 'SDP (Frenz, 1978)'
_computing_molecular_graphics 'SHELXTL-Plus (Sheldrick, 1991)'
_computing_publication_material
;
SHELXL-93 (Sheldrick, 1993), PARST95 (Nardelli, 1995)
;
_computing_structure_refinement 'SHELXL-93 (Sheldrick, 1993)'
_computing_structure_solution 'SHELXS-86 (Sheldrick, 1990)'
_diffrn_ambient_temperature 293(2)
_diffrn_measurement_device 'Enraf-Nonius CAD-4'
_diffrn_measurement_method \w--2\q
_diffrn_radiation_monochromator graphite
_diffrn_radiation_source 'fine-focus sealed tube'
_diffrn_radiation_type AgK\a
_diffrn_radiation_wavelength 0.56086
_diffrn_reflns_av_R_equivalents 0.0287
_diffrn_reflns_av_sigmaI/netI 0.0207
_diffrn_reflns_limit_h_max 4
_diffrn_reflns_limit_h_min -4
_diffrn_reflns_limit_k_max 13
_diffrn_reflns_limit_k_min -13
_diffrn_reflns_limit_l_max 15
_diffrn_reflns_limit_l_min -15
_diffrn_reflns_number 4206
_diffrn_reflns_theta_max 19.97
_diffrn_reflns_theta_min 3.10
_diffrn_standards_decay_% 0
_diffrn_standards_interval_count 250
_diffrn_standards_number 2
_exptl_absorpt_coefficient_mu 0.076
_exptl_absorpt_correction_type none
_exptl_crystal_colour colourless
_exptl_crystal_density_diffrn 1.505
_exptl_crystal_density_meas ?
_exptl_crystal_description prismatic
_exptl_crystal_F_000 276
_exptl_crystal_size_max 0.3
_exptl_crystal_size_mid 0.3
_exptl_crystal_size_min 0.2
_refine_diff_density_max 0.129
_refine_diff_density_min -0.170
_refine_ls_extinction_method none
_refine_ls_goodness_of_fit_all 1.033
_refine_ls_goodness_of_fit_obs 1.097
_refine_ls_hydrogen_treatment refall
_refine_ls_matrix_type full
_refine_ls_number_parameters 110
_refine_ls_number_reflns 1081
_refine_ls_number_restraints 0
_refine_ls_restrained_S_all 1.033
_refine_ls_restrained_S_obs 1.097
_refine_ls_R_factor_all 0.0559
_refine_ls_R_factor_obs .0340
_refine_ls_shift/esd_max 0.000
_refine_ls_shift/esd_mean 0.000
_refine_ls_structure_factor_coef Fsqd
_refine_ls_weighting_details 'w=1/[\s^2^(Fo^2^)+(0.0545P)^2^+0.0550P] where P=(Fo^2^+2Fc^2^)/3'
_refine_ls_weighting_scheme calc
_refine_ls_wR_factor_all 0.0924
_refine_ls_wR_factor_obs .0819
_reflns_number_observed 785
_reflns_number_total 1081
_reflns_observed_criterion >2sigma(I)
_cod_data_source_file qa0006.cif
_cod_data_source_block c458
_cod_depositor_comments
;
The following automatic conversions were performed:

'_exptl_crystal_density_meas' value 'not determined' was changed to
'?' - the value is perceived as not measured.

Automatic conversion script
Id: cif_fix_values 3008 2015-01-20 13:52:24Z robertas 

The following automatic conversions were performed:

'_refine_ls_weighting_scheme' value 'calc
w=1/[\s^2^(Fo^2^)+(0.0545P)^2^+0.0550P] where P=(Fo^2^+2Fc^2^)/3' was
changed to 'calc'. New tag '_refine_ls_weighting_details' was
created. The value of the new tag was set to
'w=1/[\s^2^(Fo^2^)+(0.0545P)^2^+0.0550P] where P=(Fo^2^+2Fc^2^)/3'.

Automatic conversion script
Id: cif_fix_values 3143 2015-03-26 13:38:13Z robertas 
;
_cod_original_sg_symbol_H-M 'P 21/n'
_cod_database_code 2006423

loop_
_symmetry_equiv_pos_as_xyz
'x, y, z'
'-x+1/2, y+1/2, -z+1/2'
'-x, -y, -z'
'x-1/2, -y-1/2, z-1/2'

loop_
_atom_site_aniso_label
_atom_site_aniso_U_11
_atom_site_aniso_U_22
_atom_site_aniso_U_33
_atom_site_aniso_U_12
_atom_site_aniso_U_13
_atom_site_aniso_U_23
O1 .0742(9) .0428(7) .0405(7) .0072(6) -.0207(6) -.0064(5)
O2 .0935(11) .0399(7) .0420(7) .0105(6) -.0209(6) -.0026(5)
N3 .0599(10) .0447(9) .0489(9) -.0069(8) -.0063(8) .0065(7)
N4 .0746(11) .0425(8) .0414(8) -.0057(8) -.0145(7) .0038(7)
N5 .0724(11) .0419(9) .0415(8) -.0114(7) -.0139(7) .0081(7)
N6 .0603(10) .0442(8) .0422(8) -.0045(7) -.0139(7) .0100(6)
C7 .0467(10) .0407(9) .0364(8) .0045(7) -.0010(7) .0021(7)
C8 .0593(11) .0413(9) .0326(8) .0095(7) -.0065(7) -.0039(6)
C9 .0543(10) .0418(9) .0326(8) .0081(7) -.0057(7) -.0040(7)

loop_
_atom_site_label
_atom_site_fract_x
_atom_site_fract_y
_atom_site_fract_z
_atom_site_U_iso_or_equiv
_atom_site_thermal_displace_type
_atom_site_calc_flag
_atom_site_refinement_flags
_atom_site_occupancy
_atom_site_disorder_group
_atom_site_type_symbol
O1 .2574(3) .09586(10) .63895(9) .0527(4) Uani d . 1 . O
O2 .1257(4) -.17486(10) .57935(9) .0587(4) Uani d . 1 . O
N3 .8484(5) .08084(15) .85873(13) .0512(4) Uani d . 1 . N
N4 .3888(4) -.17544(14) .79449(13) .0529(4) Uani d . 1 . N
N5 .6980(4) -.12856(15) .94375(12) .0521(4) Uani d . 1 . N
N6 .6438(4) .00170(13) .80341(12) .0490(4) Uani d . 1 . N
C7 .5777(4) -.10116(14) .84766(13) .0413(4) Uani d . 1 . C
C8 .0564(4) -.07909(14) .53573(13) .0445(4) Uani d . 1 . C
C9 .1156(4) .04296(14) .56227(12) .0430(4) Uani d . 1 . C
H51 .660(5) -.1996(19) .9712(16) .057(5) Uiso d . 1 . H
H52 .821(5) -.0782(17) .9750(17) .057(6) Uiso d . 1 . H
H6 .549(5) .0226(17) .7487(16) .051(5) Uiso d . 1 . H
H41 .332(5) -.244(2) .8264(17) .067(6) Uiso d . 1 . H
H42 .310(5) -.1573(18) .7301(19) .063(6) Uiso d . 1 . H
H31 1.005(7) .104(2) .811(2) .090(8) Uiso d . 1 . H
H32 .733(6) .143(2) .8705(18) .077(8) Uiso d . 1 . H

loop_
_atom_type_symbol
_atom_type_description
_atom_type_scat_dispersion_real
_atom_type_scat_dispersion_imag
_atom_type_scat_source
C C 0.0015 0.0009 'International Tables Vol C Tables 4.2.6.8 and 6.1.1.4'
H H 0.0000 0.0000 'International Tables Vol C Tables 4.2.6.8 and 6.1.1.4'
N N 0.0030 0.0019 'International Tables Vol C Tables 4.2.6.8 and 6.1.1.4'
O O 0.0056 0.0036 'International Tables Vol C Tables 4.2.6.8 and 6.1.1.4'

loop_
_geom_angle_atom_site_label_1
_geom_angle_atom_site_label_2
_geom_angle_atom_site_label_3
_geom_angle_site_symmetry_1
_geom_angle_site_symmetry_3
_geom_angle
N6 N3 H31 . . 106.9(16)
N6 N3 H32 . . 106.7(16)
H31 N3 H32 . . 105.(2)
C7 N4 H41 . . 119.4(13)
C7 N4 H42 . . 120.3(14)
H41 N4 H42 . . 120.2(19)
C7 N5 H51 . . 119.6(13)
C7 N5 H52 . . 117.3(13)
H51 N5 H52 . . 122.9(18)
C7 N6 N3 . . 119.61(14)
C7 N6 H6 . . 120.5(14)
N3 N6 H6 . . 119.4(14)
N5 C7 N4 . . 120.4(2)
N5 C7 N6 . . 120.4(2)
N4 C7 N6 . . 119.15(15)
O2 C8 C9 . 3_556 135.4(2)
O2 C8 C9 . . 134.98(15)
C9 C8 C9 3_556 . 89.58(13)
O1 C9 C8 . 3_556 134.8(2)
O1 C9 C8 . . 134.82(15)
C8 C9 C8 3_556 . 90.42(13)

loop_
_geom_bond_atom_site_label_1
_geom_bond_atom_site_label_2
_geom_bond_site_symmetry_2
_geom_bond_distance
_geom_bond_publ_flag
O1 C9 . 1.260(2) ?
O2 C8 . 1.252(2) ?
N3 N6 . 1.405(2) ?
N3 H31 . .91(3) ?
N3 H32 . .86(3) ?
N4 C7 . 1.319(2) ?
N4 H41 . .91(2) ?
N4 H42 . .88(2) ?
N5 C7 . 1.318(2) ?
N5 H51 . .90(2) ?
N5 H52 . .86(2) ?
N6 C7 . 1.327(2) ?
N6 H6 . .81(2) ?
C8 C9 3_556 1.454(2) ?
C8 C9 . 1.454(2) ?
C9 C8 3_556 1.454(2) ?

loop_
_geom_hbond_atom_site_label_D
_geom_hbond_atom_site_label_H
_geom_hbond_atom_site_label_A
_geom_hbond_site_symmetry_A
_geom_hbond_distance_DH
_geom_hbond_distance_HA
_geom_hbond_distance_DA
_geom_hbond_angle_DHA
_geom_hbond_publ_flag
N4 H42 O2 1_555 0.88(2) 2.01(2) 2.857(2) 161(2) yes
N5 H52 N3 1_555 0.86(2) 2.32(2) 2.690(2) 106(2) yes
N6 H6 O1 1_555 0.81(2) 1.98(2) 2.778(2) 167(2) yes
N3 H31 O1 1_655 0.91(3) 2.38(3) 3.214(2) 152(2) yes
N4 H41 O1 2_546 0.91(2) 1.92(2) 2.809(2) 166(2) yes
N5 H51 O2 4_656 0.90(2) 1.97(2) 2.823(2) 159(2) yes
N5 H52 N3 3_757 0.86(2) 2.45(2) 3.097(2) 133(2) yes

loop_
_geom_torsion_atom_site_label_1
_geom_torsion_atom_site_label_2
_geom_torsion_atom_site_label_3
_geom_torsion_atom_site_label_4
_geom_torsion_site_symmetry_1
_geom_torsion_site_symmetry_4
_geom_torsion
N3 N6 C7 N5 . . 1.2(3)
N3 N6 C7 N4 . . -179.1(2)
O2 C8 C9 O1 . . -0.2(4)
C9 C8 C9 O1 3_556 . 179.9(3)
O2 C8 C9 C8 . 3_556 179.9(3)
C9 C8 C9 C8 3_556 3_556 0.0
